data_7026751
loop_
_publ_author_name
'Deshpande, Megha S.'
'Kumbhar, Avinash S.'
'N\"ather, Christian'

_publ_section_title
;
 Stabilization of acyclic water tetramer in a copper(II) malonate
 framework structure.
;
_journal_issue 38
_journal_name_full 'Dalton transactions (Cambridge, England : 2003)'
_journal_page_first 9146
_journal_page_last 9152
_journal_paper_doi 10.1039/c0dt00672f
_journal_volume 39
_journal_year 2010
_chemical_formula_sum 'C17 H18 Cu N4 O8'
_chemical_formula_weight 469.89
_chemical_name_systematic
;
?
;
_space_group_IT_number 14
_symmetry_cell_setting monoclinic
_symmetry_space_group_name_Hall '-P 2ybc'
_symmetry_space_group_name_H-M 'P 1 21/c 1'
_atom_sites_solution_hydrogens geom
_atom_sites_solution_primary direct
_atom_sites_solution_secondary difmap
_audit_creation_method SHELXL-97
_cell_angle_alpha 90.00
_cell_angle_beta 94.913(6)
_cell_angle_gamma 90.00
_cell_formula_units_Z 4
_cell_length_a 9.3409(5)
_cell_length_b 6.7694(4)
_cell_length_c 29.1721(15)
_cell_measurement_temperature 220(2)
_cell_volume 1837.84(18)
_computing_structure_refinement 'SHELXL-97 (Sheldrick, 1997)'
_computing_structure_solution 'SHELXS-97 (Sheldrick, 1990)'
_diffrn_ambient_temperature 220(2)
_diffrn_measured_fraction_theta_full 0.990
_diffrn_measured_fraction_theta_max 0.990
_diffrn_radiation_monochromator graphite
_diffrn_radiation_source 'fine-focus sealed tube'
_diffrn_radiation_type MoK\a
_diffrn_radiation_wavelength 0.71073
_diffrn_reflns_av_R_equivalents 0.0463
_diffrn_reflns_av_sigmaI/netI 0.0337
_diffrn_reflns_limit_h_max 11
_diffrn_reflns_limit_h_min -11
_diffrn_reflns_limit_k_max 8
_diffrn_reflns_limit_k_min -8
_diffrn_reflns_limit_l_max 34
_diffrn_reflns_limit_l_min -29
_diffrn_reflns_number 10147
_diffrn_reflns_theta_full 24.98
_diffrn_reflns_theta_max 24.98
_diffrn_reflns_theta_min 2.50
_exptl_absorpt_coefficient_mu 1.246
_exptl_crystal_density_diffrn 1.698
_exptl_crystal_density_method 'not measured'
_exptl_crystal_F_000 964
_refine_diff_density_max 0.683
_refine_diff_density_min -0.544
_refine_diff_density_rms 0.066
_refine_ls_extinction_method none
_refine_ls_goodness_of_fit_ref 1.051
_refine_ls_hydrogen_treatment mixed
_refine_ls_matrix_type full
_refine_ls_number_parameters 271
_refine_ls_number_reflns 3193
_refine_ls_number_restraints 0
_refine_ls_restrained_S_all 1.051
_refine_ls_R_factor_all 0.0382
_refine_ls_R_factor_gt 0.0319
_refine_ls_shift/su_max 0.002
_refine_ls_shift/su_mean 0.000
_refine_ls_structure_factor_coef Fsqd
_refine_ls_weighting_details 'calc w=1/[\s^2^(Fo^2^)+(0.0594P)^2^+0.4652P] where P=(Fo^2^+2Fc^2^)/3'
_refine_ls_weighting_scheme calc
_refine_ls_wR_factor_gt 0.0879
_refine_ls_wR_factor_ref 0.0906
_reflns_number_gt 2769
_reflns_number_total 3193
_reflns_threshold_expression >2sigma(I)
_cod_data_source_file c0dt00672f.txt
_cod_data_source_block mega1
_cod_original_cell_volume 1837.84(17)
_cod_original_sg_symbol_H-M P21/c
_cod_database_code 7026751

loop_
_symmetry_equiv_pos_as_xyz
'x, y, z'
'-x, y+1/2, -z+1/2'
'-x, -y, -z'
'x, -y-1/2, z-1/2'

loop_
_atom_site_label
_atom_site_type_symbol
_atom_site_fract_x
_atom_site_fract_y
_atom_site_fract_z
_atom_site_U_iso_or_equiv
_atom_site_adp_type
_atom_site_occupancy
_atom_site_symmetry_multiplicity
_atom_site_calc_flag
_atom_site_refinement_flags
Cu1 Cu 0.59988(3) 0.34492(4) 0.319888(9) 0.01947(12) Uani 1 1 d .
N1 N 0.4056(2) 0.3880(3) 0.34210(6) 0.0187(4) Uani 1 1 d .
N2 N 0.1596(2) 0.3516(3) 0.48009(8) 0.0288(5) Uani 1 1 d .
N3 N 0.4224(2) 0.2597(3) 0.52980(7) 0.0254(5) Uani 1 1 d .
N4 N 0.6478(2) 0.2716(3) 0.38658(6) 0.0177(4) Uani 1 1 d .
C1 C 0.2846(3) 0.4418(3) 0.31778(8) 0.0234(5) Uani 1 1 d .
H1 H 0.2870 0.4671 0.2862 0.028 Uiso 1 1 calc R
C2 C 0.1551(3) 0.4618(4) 0.33740(9) 0.0273(5) Uani 1 1 d .
H2 H 0.0714 0.4984 0.3192 0.033 Uiso 1 1 calc R
C3 C 0.1500(3) 0.4277(3) 0.38353(9) 0.0262(5) Uani 1 1 d .
H3 H 0.0632 0.4415 0.3973 0.031 Uiso 1 1 calc R
C4 C 0.2760(3) 0.3720(3) 0.40992(8) 0.0198(5) Uani 1 1 d .
C5 C 0.2829(3) 0.3342(3) 0.45905(8) 0.0214(5) Uani 1 1 d .
C6 C 0.1699(3) 0.3219(4) 0.52490(9) 0.0319(6) Uani 1 1 d .
H6 H 0.0864 0.3295 0.5406 0.038 Uiso 1 1 calc R
C7 C 0.3006(3) 0.2797(4) 0.54980(9) 0.0304(6) Uani 1 1 d .
H7 H 0.3026 0.2648 0.5819 0.036 Uiso 1 1 calc R
C8 C 0.4137(3) 0.2847(3) 0.48357(8) 0.0197(5) Uani 1 1 d .
C9 C 0.5439(2) 0.2609(3) 0.45965(8) 0.0185(5) Uani 1 1 d .
C10 C 0.6785(3) 0.2087(3) 0.48126(8) 0.0223(5) Uani 1 1 d .
H10 H 0.6901 0.1879 0.5132 0.027 Uiso 1 1 calc R
C11 C 0.7937(3) 0.1884(3) 0.45512(9) 0.0242(5) Uani 1 1 d .
H11 H 0.8847 0.1544 0.4691 0.029 Uiso 1 1 calc R
C12 C 0.7741(2) 0.2185(3) 0.40783(8) 0.0224(5) Uani 1 1 d .
H12 H 0.8528 0.2009 0.3902 0.027 Uiso 1 1 calc R
C13 C 0.5348(2) 0.2931(3) 0.41230(7) 0.0158(4) Uani 1 1 d .
C14 C 0.4009(2) 0.3528(3) 0.38762(8) 0.0170(5) Uani 1 1 d .
O1 O 0.52093(18) 0.3749(2) 0.25707(5) 0.0244(4) Uani 1 1 d .
O2 O 0.53957(18) 0.4427(3) 0.18389(5) 0.0292(4) Uani 1 1 d .
O3 O 0.78401(18) 0.2604(2) 0.30180(6) 0.0263(4) Uani 1 1 d .
O4 O 0.94587(18) 0.2415(3) 0.25150(6) 0.0289(4) Uani 1 1 d .
C21 C 0.5936(2) 0.4246(3) 0.22421(7) 0.0200(5) Uani 1 1 d .
C22 C 0.7526(2) 0.4680(3) 0.23436(8) 0.0226(5) Uani 1 1 d .
H22A H 0.7632 0.5960 0.2500 0.027 Uiso 1 1 calc R
H22B H 0.7964 0.4794 0.2051 0.027 Uiso 1 1 calc R
C23 C 0.8344(3) 0.3127(3) 0.26394(8) 0.0209(5) Uani 1 1 d .
O5 O 0.66976(18) 0.6667(2) 0.33692(6) 0.0254(4) Uani 1 1 d .
H1O5 H 0.6086 0.7445 0.3251 0.038 Uiso 1 1 d R
H2O5 H 0.7429 0.7239 0.3295 0.038 Uiso 1 1 d R
O6 O 1.0876(2) 0.3789(3) 0.18019(7) 0.0328(4) Uani 1 1 d .
H1O6 H 1.0404 0.3503 0.2021 0.049 Uiso 1 1 d R
H2O6 H 1.1244 0.4879 0.1868 0.049 Uiso 1 1 d R
O7 O 0.6495(2) 0.3812(3) 0.09909(7) 0.0394(5) Uani 1 1 d .
H1O7 H 0.6229 0.3796 0.1255 0.059 Uiso 1 1 d R
H2O7 H 0.5862 0.3448 0.0792 0.059 Uiso 1 1 d R
O8 O 0.0543(2) 0.9046(4) 0.41166(8) 0.0530(6) Uani 1 1 d .
H1O8 H 0.1412 0.9065 0.4077 0.080 Uiso 1 1 d R
H2O8 H 0.0110 0.8882 0.3859 0.080 Uiso 1 1 d R

loop_
_atom_site_aniso_label
_atom_site_aniso_U_11
_atom_site_aniso_U_22
_atom_site_aniso_U_33
_atom_site_aniso_U_23
_atom_site_aniso_U_13
_atom_site_aniso_U_12
Cu1 0.01823(18) 0.02663(18) 0.01408(18) 0.00117(10) 0.00444(11) 0.00391(10)
N1 0.0218(10) 0.0170(9) 0.0174(10) -0.0010(7) 0.0031(8) 0.0002(7)
N2 0.0278(12) 0.0279(11) 0.0328(13) -0.0049(9) 0.0148(9) -0.0040(8)
N3 0.0377(12) 0.0188(10) 0.0207(11) -0.0015(8) 0.0084(9) -0.0060(8)
N4 0.0182(10) 0.0170(9) 0.0183(9) -0.0001(7) 0.0040(7) -0.0004(7)
C1 0.0255(12) 0.0246(12) 0.0198(12) 0.0001(9) -0.0007(9) 0.0029(10)
C2 0.0182(12) 0.0310(13) 0.0320(14) -0.0004(10) -0.0027(10) 0.0016(10)
C3 0.0196(12) 0.0270(12) 0.0323(14) -0.0027(10) 0.0042(10) -0.0011(10)
C4 0.0221(12) 0.0155(10) 0.0225(12) -0.0036(8) 0.0059(9) -0.0023(8)
C5 0.0243(13) 0.0167(10) 0.0246(13) -0.0053(9) 0.0095(10) -0.0049(9)
C6 0.0354(16) 0.0311(13) 0.0323(15) -0.0052(11) 0.0204(12) -0.0072(11)
C7 0.0482(17) 0.0234(12) 0.0220(13) -0.0019(10) 0.0168(11) -0.0086(11)
C8 0.0290(13) 0.0114(10) 0.0197(12) -0.0014(8) 0.0082(9) -0.0064(9)
C9 0.0254(12) 0.0121(10) 0.0184(11) -0.0021(9) 0.0037(9) -0.0042(8)
C10 0.0288(13) 0.0192(11) 0.0183(12) 0.0025(9) -0.0015(9) -0.0043(9)
C11 0.0234(13) 0.0219(11) 0.0264(13) 0.0015(9) -0.0028(10) -0.0006(9)
C12 0.0197(12) 0.0220(11) 0.0255(13) -0.0007(9) 0.0023(9) -0.0009(9)
C13 0.0201(11) 0.0100(9) 0.0176(11) -0.0014(8) 0.0032(9) -0.0036(8)
C14 0.0191(12) 0.0116(10) 0.0208(12) -0.0023(8) 0.0046(9) -0.0017(8)
O1 0.0207(9) 0.0355(9) 0.0172(9) 0.0025(7) 0.0032(7) -0.0020(7)
O2 0.0293(10) 0.0409(10) 0.0168(9) 0.0043(7) -0.0009(7) -0.0080(8)
O3 0.0252(9) 0.0347(9) 0.0199(9) 0.0066(7) 0.0070(7) 0.0091(7)
O4 0.0243(9) 0.0348(10) 0.0290(9) 0.0006(8) 0.0098(7) 0.0064(7)
C21 0.0221(12) 0.0206(11) 0.0174(12) -0.0017(9) 0.0029(9) 0.0010(9)
C22 0.0221(12) 0.0256(12) 0.0206(12) 0.0051(9) 0.0056(9) -0.0011(9)
C23 0.0189(12) 0.0240(11) 0.0199(12) -0.0027(9) 0.0028(9) -0.0008(9)
O5 0.0227(9) 0.0237(8) 0.0297(10) 0.0018(7) 0.0021(7) -0.0006(6)
O6 0.0316(11) 0.0311(9) 0.0377(11) -0.0084(8) 0.0149(8) -0.0059(7)
O7 0.0325(11) 0.0567(12) 0.0295(10) -0.0061(9) 0.0058(8) 0.0020(9)
O8 0.0378(12) 0.0759(15) 0.0471(13) 0.0010(12) 0.0138(10) 0.0066(11)

loop_
_atom_type_symbol
_atom_type_description
_atom_type_scat_dispersion_real
_atom_type_scat_dispersion_imag
_atom_type_scat_source
C C 0.0033 0.0016 'International Tables Vol C Tables 4.2.6.8 and 6.1.1.4'
H H 0.0000 0.0000 'International Tables Vol C Tables 4.2.6.8 and 6.1.1.4'
N N 0.0061 0.0033 'International Tables Vol C Tables 4.2.6.8 and 6.1.1.4'
O O 0.0106 0.0060 'International Tables Vol C Tables 4.2.6.8 and 6.1.1.4'
Cu Cu 0.3201 1.2651 'International Tables Vol C Tables 4.2.6.8 and 6.1.1.4'

loop_
_geom_angle_atom_site_label_1
_geom_angle_atom_site_label_2
_geom_angle_atom_site_label_3
_geom_angle
O1 Cu1 O3 92.79(7)
O1 Cu1 N1 90.50(7)
O3 Cu1 N1 170.81(7)
O1 Cu1 N4 167.66(7)
O3 Cu1 N4 93.52(7)
N1 Cu1 N4 81.74(8)
O1 Cu1 O5 100.54(6)
O3 Cu1 O5 95.53(7)
N1 Cu1 O5 92.30(7)
N4 Cu1 O5 89.39(7)
C1 N1 C14 118.3(2)
C1 N1 Cu1 128.25(16)
C14 N1 Cu1 113.48(15)
C6 N2 C5 116.3(2)
C7 N3 C8 116.4(2)
C12 N4 C13 118.1(2)
C12 N4 Cu1 128.87(16)
C13 N4 Cu1 112.84(14)
N1 C1 C2 122.4(2)
C3 C2 C1 119.5(2)
C2 C3 C4 119.1(2)
C14 C4 C3 117.9(2)
C14 C4 C5 118.5(2)
C3 C4 C5 123.6(2)
N2 C5 C8 121.8(2)
N2 C5 C4 117.7(2)
C8 C5 C4 120.5(2)
N2 C6 C7 122.3(2)
N3 C7 C6 122.4(2)
N3 C8 C5 120.8(2)
N3 C8 C9 118.7(2)
C5 C8 C9 120.5(2)
C13 C9 C10 117.4(2)
C13 C9 C8 118.3(2)
C10 C9 C8 124.3(2)
C11 C10 C9 119.3(2)
C10 C11 C12 119.5(2)
N4 C12 C11 122.4(2)
N4 C13 C9 123.2(2)
N4 C13 C14 115.85(19)
C9 C13 C14 120.9(2)
N1 C14 C4 122.8(2)
N1 C14 C13 116.0(2)
C4 C14 C13 121.2(2)
C21 O1 Cu1 124.18(15)
C23 O3 Cu1 123.60(15)
O2 C21 O1 122.8(2)
O2 C21 C22 118.4(2)
O1 C21 C22 118.84(19)
C21 C22 C23 114.33(19)
O4 C23 O3 121.8(2)
O4 C23 C22 120.0(2)
O3 C23 C22 118.2(2)

loop_
_geom_bond_atom_site_label_1
_geom_bond_atom_site_label_2
_geom_bond_distance
Cu1 O1 1.9265(16)
Cu1 O3 1.9287(16)
Cu1 N1 2.0003(19)
Cu1 N4 2.0206(19)
Cu1 O5 2.3156(16)
N1 C1 1.332(3)
N1 C14 1.354(3)
N2 C6 1.318(4)
N2 C5 1.356(3)
N3 C7 1.329(3)
N3 C8 1.355(3)
N4 C12 1.334(3)
N4 C13 1.355(3)
C1 C2 1.389(3)
C2 C3 1.370(4)
C3 C4 1.402(3)
C4 C14 1.389(3)
C4 C5 1.452(3)
C5 C8 1.403(3)
C6 C7 1.396(4)
C8 C9 1.461(3)
C9 C13 1.394(3)
C9 C10 1.403(3)
C10 C11 1.378(4)
C11 C12 1.391(3)
C13 C14 1.446(3)
O1 C21 1.266(3)
O2 C21 1.246(3)
O3 C23 1.287(3)
O4 C23 1.230(3)
C21 C22 1.518(3)
C22 C23 1.524(3)
